data_1560674
loop_
_publ_author_name
'Zhao, Hui'
'Sun, Xiao-Xia'
'Hu, Huai-Ming'
'An, Ran'
'Yang, Meng-Lin'
'Xue, Ganglin'

_publ_section_title
;
 Syntheses, structures and luminescent properties of lanthanide
 coordination polymers assembled from imidazophenanthroline derivative and
 oxalate ligands
;
_journal_name_full 'Journal of Solid State Chemistry'
_journal_page_first 67
_journal_page_last 73
_journal_paper_doi 10.1016/j.jssc.2016.09.033
_journal_volume 245
_journal_year 2017
_chemical_formula_moiety 'C40 H24 Yb2 N8 O18 S4,4(O)'
_chemical_formula_sum 'C40 H24 N8 O22 S4 Yb2'
_chemical_formula_weight 1443
_space_group_IT_number 2
_space_group_name_Hall '-P 1'
_space_group_name_H-M_alt 'P -1'
_symmetry_cell_setting triclinic
_symmetry_space_group_name_Hall '-P 1'
_symmetry_space_group_name_H-M 'P -1'
_atom_sites_solution_hydrogens geom
_atom_sites_solution_primary direct
_atom_sites_solution_secondary difmap
_cell_angle_alpha 98.866(4)
_cell_angle_beta 91.245(4)
_cell_angle_gamma 114.723(3)
_cell_formula_units_Z 1
_cell_length_a 9.755(2)
_cell_length_b 10.621(2)
_cell_length_c 12.210(3)
_cell_measurement_reflns_used 832
_cell_measurement_temperature 296(2)
_cell_measurement_theta_max 22.81
_cell_measurement_theta_min 2.48
_cell_volume 1130.1(4)
_computing_cell_refinement 'Bruker SAINT'
_computing_data_collection 'Bruker APEX2'
_computing_data_reduction 'Bruker SAINT'
_computing_molecular_graphics 'Bruker SHELXTL'
_computing_publication_material 'Bruker SHELXTL'
_computing_structure_refinement 'SHELXL-97 (Sheldrick, 2008)'
_computing_structure_solution 'SHELXS-97 (Sheldrick, 2008)'
_diffrn_ambient_temperature 296(2)
_diffrn_measured_fraction_theta_full 0.985
_diffrn_measured_fraction_theta_max 0.985
_diffrn_measurement_device_type 'Bruker APEX-II CCD'
_diffrn_measurement_method '\f and \w scans'
_diffrn_radiation_monochromator graphite
_diffrn_radiation_source 'fine-focus sealed tube'
_diffrn_radiation_type MoK\a
_diffrn_radiation_wavelength 0.71073
_diffrn_reflns_av_R_equivalents 0.0455
_diffrn_reflns_av_sigmaI/netI 0.1115
_diffrn_reflns_limit_h_max 11
_diffrn_reflns_limit_h_min -8
_diffrn_reflns_limit_k_max 12
_diffrn_reflns_limit_k_min -12
_diffrn_reflns_limit_l_max 10
_diffrn_reflns_limit_l_min -14
_diffrn_reflns_number 5680
_diffrn_reflns_theta_full 25.05
_diffrn_reflns_theta_max 25.05
_diffrn_reflns_theta_min 2.31
_exptl_absorpt_coefficient_mu 4.396
_exptl_absorpt_correction_T_max 0.471
_exptl_absorpt_correction_T_min 0.428
_exptl_absorpt_correction_type multi-scan
_exptl_absorpt_process_details sadabs
_exptl_crystal_colour yellow
_exptl_crystal_density_diffrn 2.132
_exptl_crystal_density_method 'not measured'
_exptl_crystal_description block
_exptl_crystal_F_000 708
_exptl_crystal_size_max 0.19
_exptl_crystal_size_mid 0.15
_exptl_crystal_size_min 0.12
_refine_diff_density_max 1.121
_refine_diff_density_min -0.929
_refine_diff_density_rms 0.199
_refine_ls_extinction_method none
_refine_ls_goodness_of_fit_ref 0.975
_refine_ls_hydrogen_treatment mixed
_refine_ls_matrix_type full
_refine_ls_number_parameters 349
_refine_ls_number_reflns 3943
_refine_ls_number_restraints 2
_refine_ls_restrained_S_all 0.975
_refine_ls_R_factor_all 0.0787
_refine_ls_R_factor_gt 0.0499
_refine_ls_shift/su_max 0.000
_refine_ls_shift/su_mean 0.000
_refine_ls_structure_factor_coef Fsqd
_refine_ls_weighting_details 'calc w=1/[\s^2^(Fo^2^)+(0.0238P)^2^+0.0000P] where P=(Fo^2^+2Fc^2^)/3'
_refine_ls_weighting_scheme calc
_refine_ls_wR_factor_gt 0.0769
_refine_ls_wR_factor_ref 0.0858
_reflns_number_gt 2978
_reflns_number_total 3943
_reflns_threshold_expression >2sigma(I)
_cod_data_source_file JSSC-2017-245-67.cif
_cod_data_source_block nw2033_0m
_cod_depositor_comments
;
The following automatic conversions were performed:

data item '_symmetry_cell_setting' value 'Triclinic' was changed to
'triclinic' in accordance with the built-in table derived from the
CIF Core dictionary named 'cif_core.dic' version 2.4.5 last updated
on 2014-11-21.

Automatic conversion script
Id: cif_fix_values 8369 2020-08-20 11:38:08Z andrius 
;
_cod_original_cell_volume 1130.2(4)
_cod_original_sg_symbol_H-M P-1
_cod_database_code 1560674

loop_
_symmetry_equiv_pos_as_xyz
'x, y, z'
'-x, -y, -z'

loop_
_atom_site_label
_atom_site_type_symbol
_atom_site_fract_x
_atom_site_fract_y
_atom_site_fract_z
_atom_site_U_iso_or_equiv
_atom_site_adp_type
_atom_site_occupancy
_atom_site_symmetry_multiplicity
_atom_site_calc_flag
_atom_site_refinement_flags
_atom_site_disorder_assembly
_atom_site_disorder_group
Yb1 Yb 0.45283(5) 0.75330(4) -0.39664(4) 0.01923(13) Uani 1 1 d . . .
S1 S 0.2235(2) 1.2664(2) 0.2732(2) 0.0220(5) Uani 1 1 d . . .
S2 S -0.2530(2) 1.0618(2) 0.50655(19) 0.0194(5) Uani 1 1 d . . .
N1 N 0.4736(7) 0.9338(7) -0.2336(6) 0.0230(18) Uani 1 1 d . . .
N2 N 0.2537(7) 0.6705(7) -0.2696(6) 0.0221(18) Uani 1 1 d . . .
N3 N 0.0323(7) 0.8135(7) 0.0619(6) 0.0239(18) Uani 1 1 d . . .
N4 N 0.1921(7) 1.0378(7) 0.0707(6) 0.0234(18) Uani 1 1 d . . .
H4 H 0.2358 1.1276 0.0927 0.028 Uiso 1 1 calc R . .
O1 O 0.3489(6) 1.2266(6) 0.2835(5) 0.0251(15) Uani 1 1 d . . .
O2 O 0.2334(6) 1.3763(6) 0.3636(5) 0.0300(16) Uani 1 1 d . . .
O3 O 0.2042(6) 1.2949(6) 0.1629(5) 0.0284(16) Uani 1 1 d . . .
O4 O -0.3619(6) 1.0985(6) 0.4501(5) 0.0249(15) Uani 1 1 d . . .
O5 O -0.3312(6) 0.9354(6) 0.5527(5) 0.0253(15) Uani 1 1 d . . .
O6 O -0.1460(6) 1.1791(6) 0.5869(5) 0.0241(15) Uani 1 1 d . . .
O7 O 0.5437(6) 0.6589(6) -0.5437(5) 0.0271(15) Uani 1 1 d . . .
O8 O 0.5926(6) 0.4769(6) -0.6167(5) 0.0238(14) Uani 1 1 d . . .
C1 C 0.5818(10) 1.0663(9) -0.2175(8) 0.030(2) Uani 1 1 d . . .
H1 H 0.6640 1.0866 -0.2599 0.036 Uiso 1 1 calc R . .
C2 C 0.5769(11) 1.1751(10) -0.1405(8) 0.037(3) Uani 1 1 d . . .
H2 H 0.6517 1.2665 -0.1348 0.044 Uiso 1 1 calc R . .
C3 C 0.4609(10) 1.1467(10) -0.0729(8) 0.034(3) Uani 1 1 d . . .
H3 H 0.4577 1.2180 -0.0198 0.040 Uiso 1 1 calc R . .
C4 C 0.3487(9) 1.0103(8) -0.0849(7) 0.021(2) Uani 1 1 d . . .
C5 C 0.2279(10) 0.9636(9) -0.0161(7) 0.027(2) Uani 1 1 d . . .
C6 C 0.1269(9) 0.8270(9) -0.0210(7) 0.020(2) Uani 1 1 d . . .
C7 C 0.1310(9) 0.7199(9) -0.1080(7) 0.020(2) Uani 1 1 d . . .
C8 C 0.0262(9) 0.5766(9) -0.1256(7) 0.025(2) Uani 1 1 d . . .
H8 H -0.0487 0.5445 -0.0776 0.031 Uiso 1 1 calc R . .
C9 C 0.0363(10) 0.4851(9) -0.2146(8) 0.029(2) Uani 1 1 d . . .
H9 H -0.0322 0.3905 -0.2278 0.035 Uiso 1 1 calc R . .
C10 C 0.1495(10) 0.5352(9) -0.2841(8) 0.032(2) Uani 1 1 d . . .
H10 H 0.1540 0.4721 -0.3443 0.038 Uiso 1 1 calc R . .
C11 C 0.2438(9) 0.7620(8) -0.1817(7) 0.020(2) Uani 1 1 d . . .
C12 C 0.3601(9) 0.9067(9) -0.1653(7) 0.021(2) Uani 1 1 d . . .
C13 C 0.0766(10) 0.9459(9) 0.1156(8) 0.025(2) Uani 1 1 d . . .
C14 C 0.0038(9) 0.9814(9) 0.2163(7) 0.022(2) Uani 1 1 d . . .
C15 C -0.1260(10) 0.8727(9) 0.2408(7) 0.024(2) Uani 1 1 d . . .
H15 H -0.1619 0.7845 0.1953 0.029 Uiso 1 1 calc R . .
C16 C -0.2050(9) 0.8916(9) 0.3326(8) 0.025(2) Uani 1 1 d . . .
H16 H -0.2914 0.8173 0.3480 0.031 Uiso 1 1 calc R . .
C17 C -0.1512(9) 1.0227(9) 0.3986(7) 0.017(2) Uani 1 1 d . . .
C18 C -0.0212(9) 1.1306(9) 0.3774(7) 0.022(2) Uani 1 1 d . . .
H18 H 0.0153 1.2175 0.4248 0.027 Uiso 1 1 calc R . .
C19 C 0.0573(9) 1.1138(8) 0.2874(7) 0.019(2) Uani 1 1 d . . .
C20 C 0.5388(9) 0.5386(8) -0.5470(7) 0.021(2) Uani 1 1 d . . .
O9 O 0.2361(8) 0.6174(7) -0.5232(6) 0.0378(18) Uani 1 1 d D . .
O10 O 0.3005(10) 0.4825(10) 0.0069(9) 0.101(3) Uani 1 1 d . . .
O11 O 0.5521(11) 0.5497(10) 0.1675(8) 0.108(3) Uani 1 1 d . . .
H9A H 0.203(15) 0.671(11) -0.547(11) 0.130 Uiso 1 1 d D . .
H9B H 0.231(15) 0.543(9) -0.565(10) 0.130 Uiso 1 1 d D . .

loop_
_atom_site_aniso_label
_atom_site_aniso_U_11
_atom_site_aniso_U_22
_atom_site_aniso_U_33
_atom_site_aniso_U_23
_atom_site_aniso_U_13
_atom_site_aniso_U_12
Yb1 0.0210(2) 0.0165(2) 0.0211(2) -0.00062(15) 0.00516(16) 0.01002(16)
S1 0.0204(12) 0.0189(11) 0.0272(14) 0.0007(10) 0.0041(11) 0.0098(10)
S2 0.0198(12) 0.0188(11) 0.0202(13) 0.0005(10) 0.0062(10) 0.0097(10)
N1 0.021(4) 0.022(4) 0.023(5) 0.003(3) 0.017(4) 0.006(3)
N2 0.020(4) 0.019(4) 0.025(5) 0.005(3) 0.007(3) 0.005(3)
N3 0.022(4) 0.027(4) 0.020(4) -0.004(4) 0.009(3) 0.011(3)
N4 0.021(4) 0.024(4) 0.021(5) -0.005(4) 0.008(4) 0.008(3)
O1 0.023(3) 0.024(3) 0.027(4) 0.002(3) -0.002(3) 0.010(3)
O2 0.022(3) 0.021(3) 0.039(4) -0.007(3) 0.011(3) 0.005(3)
O3 0.032(4) 0.033(4) 0.023(4) 0.011(3) 0.000(3) 0.015(3)
O4 0.029(4) 0.025(3) 0.026(4) 0.000(3) 0.003(3) 0.017(3)
O5 0.029(3) 0.020(3) 0.031(4) 0.008(3) 0.017(3) 0.013(3)
O6 0.025(3) 0.023(3) 0.020(4) -0.002(3) 0.000(3) 0.008(3)
O7 0.034(4) 0.015(3) 0.033(4) 0.008(3) 0.016(3) 0.010(3)
O8 0.030(4) 0.025(3) 0.023(4) 0.005(3) 0.015(3) 0.018(3)
C1 0.031(6) 0.029(5) 0.029(6) 0.003(5) 0.010(5) 0.012(5)
C2 0.039(6) 0.023(5) 0.039(7) -0.006(5) 0.015(5) 0.006(5)
C3 0.043(6) 0.031(6) 0.026(6) -0.008(5) 0.012(5) 0.019(5)
C4 0.021(5) 0.019(5) 0.025(6) 0.000(4) 0.005(4) 0.011(4)
C5 0.036(6) 0.028(5) 0.018(5) -0.002(4) 0.001(5) 0.018(5)
C6 0.026(5) 0.023(5) 0.018(5) -0.005(4) 0.004(4) 0.018(4)
C7 0.023(5) 0.028(5) 0.013(5) 0.004(4) 0.006(4) 0.014(4)
C8 0.022(5) 0.033(5) 0.020(6) 0.000(4) 0.010(4) 0.012(4)
C9 0.027(5) 0.022(5) 0.028(6) -0.001(4) 0.004(5) 0.003(4)
C10 0.031(6) 0.021(5) 0.043(7) -0.002(5) 0.013(5) 0.013(5)
C11 0.026(5) 0.016(4) 0.024(6) 0.004(4) 0.006(4) 0.013(4)
C12 0.019(5) 0.024(5) 0.020(5) 0.004(4) 0.008(4) 0.011(4)
C13 0.022(5) 0.027(5) 0.028(6) -0.005(4) -0.001(4) 0.015(4)
C14 0.019(5) 0.021(5) 0.023(5) 0.004(4) 0.004(4) 0.006(4)
C15 0.037(6) 0.015(4) 0.013(5) -0.009(4) 0.001(4) 0.007(4)
C16 0.025(5) 0.016(5) 0.033(6) 0.006(4) 0.011(5) 0.005(4)
C17 0.015(5) 0.028(5) 0.019(5) 0.012(4) 0.014(4) 0.018(4)
C18 0.016(5) 0.024(5) 0.029(6) -0.002(4) 0.011(4) 0.013(4)
C19 0.021(5) 0.018(4) 0.023(5) 0.003(4) 0.004(4) 0.014(4)
C20 0.023(5) 0.018(5) 0.023(6) 0.003(4) -0.003(4) 0.010(4)
O9 0.044(4) 0.028(4) 0.044(5) -0.009(4) -0.010(4) 0.023(3)
O10 0.096(7) 0.105(8) 0.133(10) 0.062(7) 0.045(7) 0.057(6)
O11 0.130(9) 0.099(8) 0.076(8) 0.026(6) 0.019(6) 0.027(7)

loop_
_atom_type_symbol
_atom_type_description
_atom_type_scat_dispersion_real
_atom_type_scat_dispersion_imag
_atom_type_scat_source
C C 0.0033 0.0016 'International Tables Vol C Tables 4.2.6.8 and 6.1.1.4'
H H 0.0000 0.0000 'International Tables Vol C Tables 4.2.6.8 and 6.1.1.4'
N N 0.0061 0.0033 'International Tables Vol C Tables 4.2.6.8 and 6.1.1.4'
O O 0.0106 0.0060 'International Tables Vol C Tables 4.2.6.8 and 6.1.1.4'
Yb Yb -0.3850 5.5486 'International Tables Vol C Tables 4.2.6.8 and 6.1.1.4'
S S 0.1246 0.1234 'International Tables Vol C Tables 4.2.6.8 and 6.1.1.4'

loop_
_geom_angle_atom_site_label_1
_geom_angle_atom_site_label_2
_geom_angle_atom_site_label_3
_geom_angle
_geom_angle_site_symmetry_1
_geom_angle_site_symmetry_3
O1 Yb1 O4 136.52(19) 2_675 2_575
O1 Yb1 O7 89.2(2) 2_675 .
O4 Yb1 O7 110.6(2) 2_575 .
O1 Yb1 O8 74.79(19) 2_675 2_664
O4 Yb1 O8 147.71(19) 2_575 2_664
O7 Yb1 O8 70.2(2) . 2_664
O1 Yb1 O9 151.3(2) 2_675 .
O4 Yb1 O9 72.2(2) 2_575 .
O7 Yb1 O9 76.1(2) . .
O8 Yb1 O9 77.0(2) 2_664 .
O1 Yb1 O5 74.3(2) 2_675 1_654
O4 Yb1 O5 76.26(19) 2_575 1_654
O7 Yb1 O5 71.31(19) . 1_654
O8 Yb1 O5 130.15(19) 2_664 1_654
O9 Yb1 O5 121.9(2) . 1_654
O1 Yb1 N2 98.1(2) 2_675 .
O4 Yb1 N2 91.9(2) 2_575 .
O7 Yb1 N2 138.3(2) . .
O8 Yb1 N2 72.3(2) 2_664 .
O9 Yb1 N2 78.4(3) . .
O5 Yb1 N2 150.1(2) 1_654 .
O1 Yb1 N1 75.4(2) 2_675 .
O4 Yb1 N1 70.7(2) 2_575 .
O7 Yb1 N1 154.3(2) . .
O8 Yb1 N1 123.2(2) 2_664 .
O9 Yb1 N1 126.2(2) . .
O5 Yb1 N1 84.6(2) 1_654 .
N2 Yb1 N1 65.6(2) . .
O1 Yb1 C20 75.6(2) 2_675 2_664
O4 Yb1 C20 146.3(2) 2_575 2_664
O7 Yb1 C20 49.3(2) . 2_664
O8 Yb1 C20 21.0(2) 2_664 2_664
O9 Yb1 C20 76.1(2) . 2_664
O5 Yb1 C20 112.4(2) 1_654 2_664
N2 Yb1 C20 92.8(2) . 2_664
N1 Yb1 C20 140.4(2) . 2_664
O1 Yb1 H9A 167.9(18) 2_675 .
O4 Yb1 H9A 55.4(17) 2_575 .
O7 Yb1 H9A 83(3) . .
O8 Yb1 H9A 93.7(17) 2_664 .
O9 Yb1 H9A 16.8(17) . .
O5 Yb1 H9A 112(3) 1_654 .
N2 Yb1 H9A 81(3) . .
N1 Yb1 H9A 115(2) . .
C20 Yb1 H9A 92.4(18) 2_664 .
O2 S1 O3 114.6(4) . .
O2 S1 O1 112.2(3) . .
O3 S1 O1 111.4(4) . .
O2 S1 C19 106.1(4) . .
O3 S1 C19 106.4(4) . .
O1 S1 C19 105.4(4) . .
O6 S2 O5 113.4(4) . .
O6 S2 O4 112.2(3) . .
O5 S2 O4 110.6(3) . .
O6 S2 C17 107.9(4) . .
O5 S2 C17 107.9(4) . .
O4 S2 C17 104.2(4) . .
C1 N1 C12 116.6(7) . .
C1 N1 Yb1 122.8(6) . .
C12 N1 Yb1 119.9(5) . .
C10 N2 C11 117.3(7) . .
C10 N2 Yb1 122.1(6) . .
C11 N2 Yb1 120.6(5) . .
C13 N3 C6 103.6(7) . .
C13 N4 C5 107.8(7) . .
C13 N4 H4 126.1 . .
C5 N4 H4 126.1 . .
S1 O1 Yb1 145.4(4) . 2_675
S2 O4 Yb1 155.4(3) . 2_575
S2 O5 Yb1 154.4(3) . 1_456
C20 O7 Yb1 119.2(6) . .
C20 O8 Yb1 117.2(5) . 2_664
N1 C1 C2 123.1(9) . .
N1 C1 H1 118.5 . .
C2 C1 H1 118.5 . .
C3 C2 C1 119.6(9) . .
C3 C2 H2 120.2 . .
C1 C2 H2 120.2 . .
C2 C3 C4 119.1(8) . .
C2 C3 H3 120.5 . .
C4 C3 H3 120.5 . .
C3 C4 C12 118.1(8) . .
C3 C4 C5 125.2(8) . .
C12 C4 C5 116.5(8) . .
N4 C5 C6 105.1(8) . .
N4 C5 C4 129.8(8) . .
C6 C5 C4 125.0(8) . .
C5 C6 N3 111.5(7) . .
C5 C6 C7 119.2(8) . .
N3 C6 C7 129.4(8) . .
C11 C7 C8 118.0(8) . .
C11 C7 C6 117.8(8) . .
C8 C7 C6 124.1(8) . .
C9 C8 C7 119.2(8) . .
C9 C8 H8 120.4 . .
C7 C8 H8 120.4 . .
C8 C9 C10 119.3(8) . .
C8 C9 H9 120.4 . .
C10 C9 H9 120.4 . .
N2 C10 C9 123.7(8) . .
N2 C10 H10 118.2 . .
C9 C10 H10 118.2 . .
N2 C11 C7 122.5(7) . .
N2 C11 C12 116.5(8) . .
C7 C11 C12 120.9(8) . .
N1 C12 C4 123.4(8) . .
N1 C12 C11 116.5(7) . .
C4 C12 C11 120.0(8) . .
N3 C13 N4 112.0(8) . .
N3 C13 C14 122.1(8) . .
N4 C13 C14 125.9(7) . .
C15 C14 C19 118.0(8) . .
C15 C14 C13 116.3(7) . .
C19 C14 C13 125.7(8) . .
C14 C15 C16 122.1(8) . .
C14 C15 H15 119.0 . .
C16 C15 H15 119.0 . .
C17 C16 C15 118.3(8) . .
C17 C16 H16 120.8 . .
C15 C16 H16 120.8 . .
C18 C17 C16 120.5(8) . .
C18 C17 S2 117.7(6) . .
C16 C17 S2 121.6(7) . .
C17 C18 C19 121.9(8) . .
C17 C18 H18 119.1 . .
C19 C18 H18 119.1 . .
C18 C19 C14 119.3(8) . .
C18 C19 S1 115.3(6) . .
C14 C19 S1 125.4(7) . .
O7 C20 O8 126.9(8) . .
O7 C20 C20 115.8(10) . 2_664
O8 C20 C20 117.2(9) . 2_664
O7 C20 Yb1 168.4(7) . 2_664
O8 C20 Yb1 41.8(4) . 2_664
C20 C20 Yb1 75.6(6) 2_664 2_664
Yb1 O9 H9A 109(9) . .
Yb1 O9 H9B 119(9) . .
H9A O9 H9B 122(10) . .

loop_
_geom_bond_atom_site_label_1
_geom_bond_atom_site_label_2
_geom_bond_distance
_geom_bond_site_symmetry_2
Yb1 O1 2.267(5) 2_675
Yb1 O4 2.269(5) 2_575
Yb1 O7 2.297(6) .
Yb1 O8 2.329(6) 2_664
Yb1 O9 2.358(7) .
Yb1 O5 2.362(6) 1_654
Yb1 N2 2.465(7) .
Yb1 N1 2.482(7) .
Yb1 C20 3.107(8) 2_664
Yb1 H9A 2.75(11) .
S1 O2 1.447(6) .
S1 O3 1.450(6) .
S1 O1 1.461(5) .
S1 C19 1.785(8) .
S2 O6 1.448(5) .
S2 O5 1.448(6) .
S2 O4 1.467(6) .
S2 C17 1.769(8) .
N1 C1 1.341(10) .
N1 C12 1.361(10) .
N2 C10 1.350(10) .
N2 C11 1.366(10) .
N3 C13 1.338(10) .
N3 C6 1.368(10) .
N4 C13 1.340(11) .
N4 C5 1.362(10) .
N4 H4 0.8600 .
O1 Yb1 2.267(5) 2_675
O4 Yb1 2.269(5) 2_575
O5 Yb1 2.362(6) 1_456
O7 C20 1.252(9) .
O8 C20 1.252(9) .
O8 Yb1 2.329(5) 2_664
C1 C2 1.391(11) .
C1 H1 0.9300 .
C2 C3 1.372(12) .
C2 H2 0.9300 .
C3 C4 1.385(11) .
C3 H3 0.9300 .
C4 C12 1.400(11) .
C4 C5 1.423(12) .
C5 C6 1.362(11) .
C6 C7 1.446(11) .
C7 C11 1.406(11) .
C7 C8 1.413(11) .
C8 C9 1.377(11) .
C8 H8 0.9300 .
C9 C10 1.383(12) .
C9 H9 0.9300 .
C10 H10 0.9300 .
C11 C12 1.458(11) .
C13 C14 1.509(12) .
C14 C15 1.388(11) .
C14 C19 1.412(10) .
C15 C16 1.410(11) .
C15 H15 0.9300 .
C16 C17 1.374(11) .
C16 H16 0.9300 .
C17 C18 1.371(11) .
C18 C19 1.384(11) .
C18 H18 0.9300 .
C20 C20 1.540(17) 2_664
C20 Yb1 3.107(8) 2_664
O9 H9A 0.84(2) .
O9 H9B 0.85(2) .

loop_
_geom_torsion_atom_site_label_1
_geom_torsion_atom_site_label_2
_geom_torsion_atom_site_label_3
_geom_torsion_atom_site_label_4
_geom_torsion
_geom_torsion_site_symmetry_1
_geom_torsion_site_symmetry_2
_geom_torsion_site_symmetry_3
_geom_torsion_site_symmetry_4
O1 Yb1 N1 C1 75.5(7) 2_675 . . .
O4 Yb1 N1 C1 -76.9(7) 2_575 . . .
O7 Yb1 N1 C1 20.7(10) . . . .
O8 Yb1 N1 C1 135.9(6) 2_664 . . .
O9 Yb1 N1 C1 -125.7(7) . . . .
O5 Yb1 N1 C1 0.4(7) 1_654 . . .
N2 Yb1 N1 C1 -178.3(7) . . . .
C20 Yb1 N1 C1 119.5(7) 2_664 . . .
O1 Yb1 N1 C12 -114.6(7) 2_675 . . .
O4 Yb1 N1 C12 93.0(6) 2_575 . . .
O7 Yb1 N1 C12 -169.5(5) . . . .
O8 Yb1 N1 C12 -54.3(7) 2_664 . . .
O9 Yb1 N1 C12 44.2(7) . . . .
O5 Yb1 N1 C12 170.3(7) 1_654 . . .
N2 Yb1 N1 C12 -8.4(6) . . . .
C20 Yb1 N1 C12 -70.7(7) 2_664 . . .
O1 Yb1 N2 C10 -105.5(7) 2_675 . . .
O4 Yb1 N2 C10 117.0(7) 2_575 . . .
O7 Yb1 N2 C10 -7.5(8) . . . .
O8 Yb1 N2 C10 -34.4(6) 2_664 . . .
O9 Yb1 N2 C10 45.6(7) . . . .
O5 Yb1 N2 C10 -177.9(6) 1_654 . . .
N1 Yb1 N2 C10 -175.3(7) . . . .
C20 Yb1 N2 C10 -29.7(7) 2_664 . . .
O1 Yb1 N2 C11 75.4(6) 2_675 . . .
O4 Yb1 N2 C11 -62.1(6) 2_575 . . .
O7 Yb1 N2 C11 173.4(5) . . . .
O8 Yb1 N2 C11 146.5(6) 2_664 . . .
O9 Yb1 N2 C11 -133.5(6) . . . .
O5 Yb1 N2 C11 3.0(8) 1_654 . . .
N1 Yb1 N2 C11 5.6(6) . . . .
C20 Yb1 N2 C11 151.2(6) 2_664 . . .
O2 S1 O1 Yb1 11.3(8) . . . 2_675
O3 S1 O1 Yb1 141.3(6) . . . 2_675
C19 S1 O1 Yb1 -103.7(6) . . . 2_675
O6 S2 O4 Yb1 15.0(10) . . . 2_575
O5 S2 O4 Yb1 142.8(8) . . . 2_575
C17 S2 O4 Yb1 -101.5(9) . . . 2_575
O6 S2 O5 Yb1 117.7(8) . . . 1_456
O4 S2 O5 Yb1 -9.5(9) . . . 1_456
C17 S2 O5 Yb1 -122.9(8) . . . 1_456
O1 Yb1 O7 C20 69.4(6) 2_675 . . .
O4 Yb1 O7 C20 -150.2(6) 2_575 . . .
O8 Yb1 O7 C20 -4.7(5) 2_664 . . .
O9 Yb1 O7 C20 -85.7(6) . . . .
O5 Yb1 O7 C20 143.1(6) 1_654 . . .
N2 Yb1 O7 C20 -31.9(7) . . . .
N1 Yb1 O7 C20 121.7(7) . . . .
C20 Yb1 O7 C20 -2.1(7) 2_664 . . .
C12 N1 C1 C2 -3.8(13) . . . .
Yb1 N1 C1 C2 166.3(7) . . . .
N1 C1 C2 C3 3.3(15) . . . .
C1 C2 C3 C4 -1.6(15) . . . .
C2 C3 C4 C12 0.7(14) . . . .
C2 C3 C4 C5 175.5(9) . . . .
C13 N4 C5 C6 1.5(9) . . . .
C13 N4 C5 C4 -174.6(9) . . . .
C3 C4 C5 N4 2.4(16) . . . .
C12 C4 C5 N4 177.3(8) . . . .
C3 C4 C5 C6 -173.0(9) . . . .
C12 C4 C5 C6 1.9(14) . . . .
N4 C5 C6 N3 -1.7(10) . . . .
C4 C5 C6 N3 174.6(8) . . . .
N4 C5 C6 C7 177.9(7) . . . .
C4 C5 C6 C7 -5.8(14) . . . .
C13 N3 C6 C5 1.3(10) . . . .
C13 N3 C6 C7 -178.3(8) . . . .
C5 C6 C7 C11 2.2(12) . . . .
N3 C6 C7 C11 -178.3(8) . . . .
C5 C6 C7 C8 -175.8(8) . . . .
N3 C6 C7 C8 3.7(14) . . . .
C11 C7 C8 C9 -1.3(13) . . . .
C6 C7 C8 C9 176.7(8) . . . .
C7 C8 C9 C10 0.5(13) . . . .
C11 N2 C10 C9 -0.9(13) . . . .
Yb1 N2 C10 C9 180.0(7) . . . .
C8 C9 C10 N2 0.6(15) . . . .
C10 N2 C11 C7 0.0(12) . . . .
Yb1 N2 C11 C7 179.2(6) . . . .
C10 N2 C11 C12 178.2(8) . . . .
Yb1 N2 C11 C12 -2.7(10) . . . .
C8 C7 C11 N2 1.0(13) . . . .
C6 C7 C11 N2 -177.1(7) . . . .
C8 C7 C11 C12 -177.0(8) . . . .
C6 C7 C11 C12 4.9(12) . . . .
C1 N1 C12 C4 2.9(13) . . . .
Yb1 N1 C12 C4 -167.6(6) . . . .
C1 N1 C12 C11 -179.1(8) . . . .
Yb1 N1 C12 C11 10.5(10) . . . .
C3 C4 C12 N1 -1.4(13) . . . .
C5 C4 C12 N1 -176.7(8) . . . .
C3 C4 C12 C11 -179.4(8) . . . .
C5 C4 C12 C11 5.4(12) . . . .
N2 C11 C12 N1 -5.1(11) . . . .
C7 C11 C12 N1 173.1(8) . . . .
N2 C11 C12 C4 173.0(8) . . . .
C7 C11 C12 C4 -8.8(13) . . . .
C6 N3 C13 N4 -0.3(10) . . . .
C6 N3 C13 C14 -178.9(8) . . . .
C5 N4 C13 N3 -0.7(10) . . . .
C5 N4 C13 C14 177.8(8) . . . .
N3 C13 C14 C15 -9.1(12) . . . .
N4 C13 C14 C15 172.5(8) . . . .
N3 C13 C14 C19 170.0(8) . . . .
N4 C13 C14 C19 -8.4(14) . . . .
C19 C14 C15 C16 0.8(13) . . . .
C13 C14 C15 C16 180.0(8) . . . .
C14 C15 C16 C17 0.5(13) . . . .
C15 C16 C17 C18 -2.0(13) . . . .
C15 C16 C17 S2 173.3(6) . . . .
O6 S2 C17 C18 -28.1(8) . . . .
O5 S2 C17 C18 -151.0(7) . . . .
O4 S2 C17 C18 91.4(7) . . . .
O6 S2 C17 C16 156.4(7) . . . .
O5 S2 C17 C16 33.5(8) . . . .
O4 S2 C17 C16 -84.1(8) . . . .
C16 C17 C18 C19 2.4(13) . . . .
S2 C17 C18 C19 -173.1(7) . . . .
C17 C18 C19 C14 -1.1(13) . . . .
C17 C18 C19 S1 179.8(7) . . . .
C15 C14 C19 C18 -0.5(12) . . . .
C13 C14 C19 C18 -179.6(8) . . . .
C15 C14 C19 S1 178.6(6) . . . .
C13 C14 C19 S1 -0.5(13) . . . .
O2 S1 C19 C18 -1.0(8) . . . .
O3 S1 C19 C18 -123.5(7) . . . .
O1 S1 C19 C18 118.1(7) . . . .
O2 S1 C19 C14 179.9(7) . . . .
O3 S1 C19 C14 57.4(8) . . . .
O1 S1 C19 C14 -61.0(8) . . . .
Yb1 O7 C20 O8 -174.7(6) . . . .
Yb1 O7 C20 C20 3.6(11) . . . 2_664
Yb1 O7 C20 Yb1 172(3) . . . 2_664
Yb1 O8 C20 O7 -176.0(6) 2_664 . . .
Yb1 O8 C20 C20 5.6(11) 2_664 . . 2_664
